data_7055617
loop_
_publ_author_name
'Dong, Wen-Kui'
'Ma, Jian-Chun'
'Zhu, Li-Chun'
'Zhang, Yang'

_publ_section_title
;
 Nine self-assembled nickel(ii)--lanthanide(iii) heterometallic complexes
 constructed from a Salamo-type bisoxime and bearing a N- or O-donor
 auxiliary ligand: syntheses, structures and magnetic properties
;
_journal_issue 8
_journal_name_full 'New J. Chem.'
_journal_page_first 6998
_journal_paper_doi 10.1039/C6NJ00855K
_journal_volume 40
_journal_year 2016
_chemical_formula_moiety 'C26 H30 La N5 Ni O15, C H4 O'
_chemical_formula_sum 'C27 H34 La N5 Ni O16'
_chemical_formula_weight 882.21
_chemical_name_systematic
; 
 ? 
;
_space_group_IT_number 14
_space_group_name_Hall '-P 2yn'
_space_group_name_H-M_alt 'P 1 21/n 1'
_symmetry_cell_setting monoclinic
_symmetry_space_group_name_Hall '-P 2yn'
_symmetry_space_group_name_H-M 'P 1 21/n 1'
_atom_sites_solution_hydrogens geom
_atom_sites_solution_primary direct
_atom_sites_solution_secondary difmap
_audit_creation_method SHELXL-97
_audit_update_record
;
2015-11-01 deposited with the CCDC.
2016-06-08 downloaded from the CCDC.
;
_cell_angle_alpha 90.00
_cell_angle_beta 94.652(2)
_cell_angle_gamma 90.00
_cell_formula_units_Z 4
_cell_length_a 9.3155(14)
_cell_length_b 17.453(3)
_cell_length_c 21.676(3)
_cell_measurement_temperature 296(2)
_cell_volume 3512.5(9)
_computing_cell_refinement 'Bruker SMART'
_computing_data_collection 'Bruker SMART'
_computing_data_reduction 'Bruker SAINT'
_computing_molecular_graphics 'Bruker SHELXTL'
_computing_publication_material 'Bruker SHELXTL'
_computing_structure_refinement 'SHELXL-97 (Sheldrick, 1997)'
_computing_structure_solution 'SHELXS-97 (Sheldrick, 1990)'
_diffrn_ambient_temperature 296(2)
_diffrn_measured_fraction_theta_full 0.991
_diffrn_measured_fraction_theta_max 0.991
_diffrn_measurement_device_type 'CCD area detector'
_diffrn_measurement_method 'phi and omega scans'
_diffrn_radiation_monochromator graphite
_diffrn_radiation_source 'fine-focus sealed tube'
_diffrn_radiation_type MoK\a
_diffrn_radiation_wavelength 0.71073
_diffrn_reflns_av_R_equivalents 0.0498
_diffrn_reflns_av_sigmaI/netI 0.0566
_diffrn_reflns_limit_h_max 5
_diffrn_reflns_limit_h_min -11
_diffrn_reflns_limit_k_max 20
_diffrn_reflns_limit_k_min -20
_diffrn_reflns_limit_l_max 25
_diffrn_reflns_limit_l_min -25
_diffrn_reflns_number 17157
_diffrn_reflns_theta_full 25.00
_diffrn_reflns_theta_max 25.00
_diffrn_reflns_theta_min 1.50
_exptl_absorpt_coefficient_mu 1.813
_exptl_absorpt_correction_T_max 0.7245
_exptl_absorpt_correction_T_min 0.6600
_exptl_absorpt_correction_type multi-scan
_exptl_absorpt_process_details sadabs
_exptl_crystal_colour green
_exptl_crystal_density_diffrn 1.666
_exptl_crystal_density_method 'not measured'
_exptl_crystal_description block
_exptl_crystal_F_000 1772
_exptl_crystal_size_max 0.25
_exptl_crystal_size_mid 0.24
_exptl_crystal_size_min 0.19
_refine_diff_density_max 0.736
_refine_diff_density_min -0.509
_refine_diff_density_rms 0.141
_refine_ls_extinction_method none
_refine_ls_goodness_of_fit_ref 1.091
_refine_ls_hydrogen_treatment mixed
_refine_ls_matrix_type full
_refine_ls_number_parameters 457
_refine_ls_number_reflns 6135
_refine_ls_number_restraints 0
_refine_ls_restrained_S_all 1.091
_refine_ls_R_factor_all 0.0476
_refine_ls_R_factor_gt 0.0344
_refine_ls_shift/su_max 0.005
_refine_ls_shift/su_mean 0.000
_refine_ls_structure_factor_coef Fsqd
_refine_ls_weighting_details 'calc w=1/[\s^2^(Fo^2^)+(0.0677P)^2^+0.0000P] where P=(Fo^2^+2Fc^2^)/3'
_refine_ls_weighting_scheme calc
_refine_ls_wR_factor_gt 0.0921
_refine_ls_wR_factor_ref 0.1204
_reflns_number_gt 5051
_reflns_number_total 6135
_reflns_threshold_expression >2sigma(I)
_cod_data_source_file c6nj00855k1.cif
_cod_data_source_block mo_20150107d606_0m
_cod_depositor_comments
;
The following automatic conversions were performed:

'_symmetry_cell_setting' value 'Monoclinic' changed to 'monoclinic'
according to
/usr/data/users/saulius/crontab/automatic-downloads/rss-feeds/RSC/lib/dictionaries/cif_core.dic
dictionary named 'cif_core.dic' version 2.4.2 from 2011-04-26.

Automatic conversion script
Id: cif_fix_values 4268 2015-11-12 08:31:59Z antanas 

 Adding full bibliography for 7055617--7055625.cif.
;
_cod_original_cell_volume 3512.6(9)
_cod_original_sg_symbol_Hall '-P 2yn   '
_cod_original_sg_symbol_H-M 'P2(1)/n  '
_cod_database_code 7055617

loop_
_symmetry_equiv_pos_as_xyz
'x, y, z'
'-x+1/2, y+1/2, -z+1/2'
'-x, -y, -z'
'x-1/2, -y-1/2, z-1/2'

loop_
_atom_site_label
_atom_site_type_symbol
_atom_site_fract_x
_atom_site_fract_y
_atom_site_fract_z
_atom_site_U_iso_or_equiv
_atom_site_adp_type
_atom_site_occupancy
_atom_site_symmetry_multiplicity
_atom_site_calc_flag
_atom_site_refinement_flags
C1 C -0.0824(5) 0.3707(3) 0.39255(19) 0.0312(10) Uani 1 1 d .
C2 C -0.0785(5) 0.3822(3) 0.4571(2) 0.0404(12) Uani 1 1 d .
C3 C -0.1804(7) 0.4239(4) 0.4832(3) 0.0601(17) Uani 1 1 d .
H3 H -0.1750 0.4302 0.5259 0.072 Uiso 1 1 calc R
C4 C -0.2927(7) 0.4571(4) 0.4466(3) 0.072(2) Uani 1 1 d .
H4 H -0.3626 0.4855 0.4647 0.087 Uiso 1 1 calc R
C5 C -0.2999(6) 0.4478(4) 0.3832(3) 0.0571(16) Uani 1 1 d .
H5 H -0.3758 0.4696 0.3587 0.069 Uiso 1 1 calc R
C6 C -0.1950(5) 0.4061(3) 0.3554(2) 0.0394(12) Uani 1 1 d .
C7 C -0.2103(5) 0.4007(3) 0.2887(2) 0.0390(12) Uani 1 1 d .
H7 H -0.2960 0.4188 0.2690 0.047 Uiso 1 1 calc R
C8 C -0.1105(5) 0.3252(3) 0.1518(2) 0.0450(13) Uani 1 1 d .
H8A H -0.1857 0.3058 0.1223 0.054 Uiso 1 1 calc R
H8B H -0.0734 0.2826 0.1770 0.054 Uiso 1 1 calc R
C9 C 0.0074(6) 0.3581(4) 0.1178(2) 0.0513(14) Uani 1 1 d .
H9A H 0.0514 0.3171 0.0958 0.062 Uiso 1 1 calc R
H9B H -0.0343 0.3940 0.0872 0.062 Uiso 1 1 calc R
C10 C 0.3125(5) 0.3321(3) 0.1955(2) 0.0369(11) Uani 1 1 d .
H10 H 0.3468 0.3490 0.1587 0.044 Uiso 1 1 calc R
C11 C 0.4128(5) 0.2912(3) 0.2383(2) 0.0346(11) Uani 1 1 d .
C12 C 0.5430(6) 0.2684(4) 0.2156(3) 0.0486(14) Uani 1 1 d .
H12 H 0.5590 0.2792 0.1747 0.058 Uiso 1 1 calc R
C13 C 0.6451(6) 0.2314(4) 0.2512(3) 0.0513(15) Uani 1 1 d .
H13 H 0.7297 0.2162 0.2347 0.062 Uiso 1 1 calc R
C14 C 0.6248(5) 0.2155(3) 0.3131(3) 0.0469(13) Uani 1 1 d .
H14 H 0.6962 0.1910 0.3383 0.056 Uiso 1 1 calc R
C15 C 0.4977(5) 0.2368(3) 0.3362(2) 0.0347(11) Uani 1 1 d .
C16 C 0.3873(4) 0.2755(3) 0.2998(2) 0.0283(10) Uani 1 1 d .
C17 C 0.5839(7) 0.2007(5) 0.4385(3) 0.074(2) Uani 1 1 d .
H17A H 0.6143 0.1499 0.4287 0.111 Uiso 1 1 calc R
H17B H 0.5549 0.2016 0.4800 0.111 Uiso 1 1 calc R
H17C H 0.6622 0.2358 0.4352 0.111 Uiso 1 1 calc R
C18 C 0.0545(7) 0.3613(4) 0.5546(2) 0.0659(18) Uani 1 1 d .
H18A H 0.0537 0.4157 0.5609 0.099 Uiso 1 1 calc R
H18B H 0.1450 0.3407 0.5714 0.099 Uiso 1 1 calc R
H18C H -0.0223 0.3382 0.5750 0.099 Uiso 1 1 calc R
C19 C 0.0380(5) 0.1623(3) 0.2905(2) 0.0386(12) Uani 1 1 d .
C20 C -0.0298(7) 0.0922(4) 0.2623(3) 0.0563(15) Uani 1 1 d .
H20A H -0.1162 0.0808 0.2819 0.084 Uiso 1 1 calc R
H20B H 0.0360 0.0500 0.2681 0.084 Uiso 1 1 calc R
H20C H -0.0530 0.1005 0.2189 0.084 Uiso 1 1 calc R
C21 C 0.0953(6) 0.5136(3) 0.2697(2) 0.0486(13) Uani 1 1 d .
H21 H 0.0251 0.5052 0.2374 0.058 Uiso 1 1 calc R
C22 C 0.1396(7) 0.5858(3) 0.2814(3) 0.0591(16) Uani 1 1 d .
H22 H 0.1000 0.6259 0.2574 0.071 Uiso 1 1 calc R
C23 C 0.2442(7) 0.6006(4) 0.3289(3) 0.0565(16) Uani 1 1 d .
H23 H 0.2770 0.6501 0.3373 0.068 Uiso 1 1 calc R
C24 C 0.2975(6) 0.5393(3) 0.3631(2) 0.0509(14) Uani 1 1 d .
H24 H 0.3668 0.5465 0.3959 0.061 Uiso 1 1 calc R
C25 C 0.2477(5) 0.4679(3) 0.3483(2) 0.0398(12) Uani 1 1 d .
H25 H 0.2863 0.4271 0.3718 0.048 Uiso 1 1 calc R
C26 C 0.3336(10) 0.0500(4) 0.4157(3) 0.088(2) Uani 1 1 d .
H26A H 0.2549 0.0261 0.3917 0.132 Uiso 1 1 calc R
H26B H 0.3872 0.0119 0.4398 0.132 Uiso 1 1 calc R
H26C H 0.3956 0.0747 0.3885 0.132 Uiso 1 1 calc R
C27 C 0.1403(12) 0.9987(5) 0.5900(4) 0.104(3) Uani 1 1 d .
H27A H 0.1998 0.9735 0.6221 0.156 Uiso 1 1 calc R
H27B H 0.0494 0.9728 0.5840 0.156 Uiso 1 1 calc R
H27C H 0.1249 1.0509 0.6018 0.156 Uiso 1 1 calc R
La1 La 0.18907(3) 0.241856(15) 0.426162(11) 0.02855(12) Uani 1 1 d .
N1 N -0.1188(4) 0.3736(2) 0.25416(16) 0.0368(9) Uani 1 1 d .
N2 N 0.1814(4) 0.3469(2) 0.20383(16) 0.0335(9) Uani 1 1 d .
N3 N 0.1480(4) 0.4523(2) 0.30293(16) 0.0355(9) Uani 1 1 d .
N4 N -0.0356(5) 0.1694(3) 0.5085(2) 0.0518(12) Uani 1 1 d .
N5 N 0.4004(5) 0.3320(3) 0.5147(2) 0.0480(11) Uani 1 1 d .
Ni1 Ni 0.08487(6) 0.33637(3) 0.28395(2) 0.02780(16) Uani 1 1 d .
O1 O 0.0181(3) 0.32716(19) 0.37013(13) 0.0314(7) Uani 1 1 d .
O2 O 0.2712(3) 0.29535(19) 0.32695(12) 0.0290(7) Uani 1 1 d .
O3 O -0.1712(4) 0.3819(2) 0.19103(15) 0.0510(10) Uani 1 1 d .
O4 O 0.1193(4) 0.3974(2) 0.15619(14) 0.0436(9) Uani 1 1 d .
O5 O 0.0356(4) 0.3451(2) 0.48962(14) 0.0463(9) Uani 1 1 d .
O6 O 0.4662(4) 0.2225(2) 0.39670(16) 0.0438(9) Uani 1 1 d .
O7 O 0.2787(5) 0.1058(2) 0.45623(18) 0.0569(10) Uani 1 1 d .
H7A H 0.3456 0.1123 0.4848 0.068 Uiso 1 1 d R
O8 O 0.0870(4) 0.1860(2) 0.53253(16) 0.0529(10) Uani 1 1 d .
O9 O -0.0585(4) 0.1814(3) 0.45151(17) 0.0577(11) Uani 1 1 d .
O10 O -0.1292(5) 0.1419(3) 0.5379(2) 0.0837(15) Uani 1 1 d .
O11 O 0.3548(4) 0.2641(2) 0.52512(17) 0.0518(10) Uani 1 1 d .
O12 O 0.3526(4) 0.3624(2) 0.46576(17) 0.0524(10) Uani 1 1 d .
O13 O 0.4857(6) 0.3625(3) 0.5515(2) 0.0920(17) Uani 1 1 d .
O14 O 0.0236(4) 0.2242(2) 0.26127(14) 0.0371(8) Uani 1 1 d .
O15 O 0.1031(4) 0.1546(2) 0.34341(15) 0.0483(9) Uani 1 1 d .
O16 O 0.2060(10) 0.9973(4) 0.5371(3) 0.129(3) Uani 1 1 d .
H16 H 0.1461 0.9897 0.5079 0.194 Uiso 1 1 calc R

loop_
_atom_site_aniso_label
_atom_site_aniso_U_11
_atom_site_aniso_U_22
_atom_site_aniso_U_33
_atom_site_aniso_U_23
_atom_site_aniso_U_13
_atom_site_aniso_U_12
C1 0.027(2) 0.037(3) 0.030(2) 0.001(2) 0.0015(18) 0.007(2)
C2 0.042(3) 0.044(3) 0.035(3) 0.000(2) 0.008(2) 0.007(2)
C3 0.072(4) 0.069(4) 0.041(3) -0.005(3) 0.017(3) 0.027(3)
C4 0.073(4) 0.084(5) 0.064(4) -0.003(4) 0.026(3) 0.043(4)
C5 0.048(3) 0.071(4) 0.052(3) -0.001(3) 0.005(3) 0.030(3)
C6 0.038(3) 0.042(3) 0.038(3) -0.003(2) 0.004(2) 0.007(2)
C7 0.033(2) 0.044(3) 0.038(3) 0.000(2) -0.008(2) 0.008(2)
C8 0.044(3) 0.059(4) 0.030(2) -0.007(2) -0.008(2) -0.009(3)
C9 0.052(3) 0.075(4) 0.025(2) 0.005(3) -0.011(2) -0.004(3)
C10 0.042(3) 0.041(3) 0.028(2) -0.001(2) 0.007(2) -0.010(2)
C11 0.033(2) 0.035(3) 0.036(3) -0.002(2) 0.008(2) -0.007(2)
C12 0.037(3) 0.064(4) 0.047(3) -0.002(3) 0.018(3) -0.008(3)
C13 0.031(3) 0.060(4) 0.066(4) 0.000(3) 0.017(3) 0.001(3)
C14 0.030(2) 0.051(4) 0.061(3) 0.006(3) 0.009(2) 0.008(2)
C15 0.029(2) 0.035(3) 0.040(3) 0.002(2) 0.002(2) -0.002(2)
C16 0.024(2) 0.030(3) 0.031(2) -0.0050(19) 0.0033(18) -0.0052(19)
C17 0.053(4) 0.114(7) 0.054(4) 0.020(4) -0.006(3) 0.033(4)
C18 0.076(4) 0.091(5) 0.029(3) -0.008(3) 0.000(3) 0.020(4)
C19 0.043(3) 0.038(3) 0.037(3) -0.006(2) 0.011(2) -0.004(2)
C20 0.061(4) 0.054(4) 0.052(3) -0.009(3) -0.006(3) -0.015(3)
C21 0.059(3) 0.039(3) 0.047(3) 0.005(2) -0.003(3) 0.003(3)
C22 0.077(4) 0.030(3) 0.070(4) 0.009(3) 0.000(3) 0.002(3)
C23 0.064(4) 0.042(4) 0.066(4) -0.013(3) 0.014(3) -0.013(3)
C24 0.054(3) 0.052(4) 0.047(3) -0.014(3) 0.005(3) -0.014(3)
C25 0.045(3) 0.039(3) 0.032(2) 0.000(2) -0.013(2) -0.001(2)
C26 0.116(6) 0.053(5) 0.097(5) -0.008(4) 0.020(5) 0.035(4)
C27 0.163(9) 0.074(6) 0.073(5) 0.006(4) -0.008(6) -0.022(6)
La1 0.03101(17) 0.03027(19) 0.02377(17) 0.00150(10) -0.00134(11) 0.00130(11)
N1 0.034(2) 0.049(3) 0.0262(19) -0.0002(18) -0.0073(16) -0.0005(19)
N2 0.038(2) 0.040(2) 0.0220(18) 0.0023(16) -0.0051(16) -0.0049(18)
N3 0.043(2) 0.033(2) 0.030(2) 0.0007(17) -0.0041(17) 0.0021(18)
N4 0.052(3) 0.049(3) 0.057(3) 0.001(2) 0.021(2) -0.002(2)
N5 0.046(2) 0.052(3) 0.044(3) -0.008(2) -0.005(2) -0.006(2)
Ni1 0.0289(3) 0.0317(4) 0.0223(3) -0.0002(2) -0.0012(2) 0.0005(2)
O1 0.0305(15) 0.039(2) 0.0253(15) 0.0006(13) 0.0026(13) 0.0095(14)
O2 0.0238(14) 0.039(2) 0.0230(14) 0.0007(13) -0.0035(12) 0.0043(13)
O3 0.049(2) 0.072(3) 0.0290(17) 0.0046(17) -0.0123(15) 0.010(2)
O4 0.051(2) 0.047(2) 0.0317(17) 0.0137(15) -0.0055(15) -0.0093(17)
O5 0.056(2) 0.056(2) 0.0269(17) -0.0048(16) 0.0063(16) 0.0127(19)
O6 0.0354(18) 0.055(2) 0.0404(19) 0.0092(17) 0.0012(15) 0.0120(17)
O7 0.071(3) 0.042(2) 0.057(2) 0.0025(19) 0.001(2) 0.013(2)
O8 0.048(2) 0.062(3) 0.047(2) 0.0111(19) -0.0070(18) -0.005(2)
O9 0.048(2) 0.085(3) 0.040(2) -0.003(2) 0.0029(17) -0.018(2)
O10 0.079(3) 0.103(4) 0.073(3) 0.006(3) 0.033(3) -0.031(3)
O11 0.059(2) 0.055(3) 0.039(2) 0.0080(17) -0.0122(18) -0.008(2)
O12 0.060(2) 0.050(3) 0.045(2) 0.0082(18) -0.0128(18) -0.006(2)
O13 0.103(4) 0.083(4) 0.080(3) -0.009(3) -0.049(3) -0.035(3)
O14 0.0393(18) 0.039(2) 0.0308(17) -0.0009(15) -0.0081(14) -0.0032(16)
O15 0.072(2) 0.032(2) 0.0386(19) -0.0015(16) -0.0052(18) -0.0030(18)
O16 0.219(8) 0.083(4) 0.087(4) 0.006(4) 0.025(5) -0.051(5)

loop_
_atom_type_symbol
_atom_type_description
_atom_type_scat_dispersion_real
_atom_type_scat_dispersion_imag
_atom_type_scat_source
C C 0.0033 0.0016 'International Tables Vol C Tables 4.2.6.8 and 6.1.1.4'
H H 0.0000 0.0000 'International Tables Vol C Tables 4.2.6.8 and 6.1.1.4'
N N 0.0061 0.0033 'International Tables Vol C Tables 4.2.6.8 and 6.1.1.4'
O O 0.0106 0.0060 'International Tables Vol C Tables 4.2.6.8 and 6.1.1.4'
Ni Ni 0.3393 1.1124 'International Tables Vol C Tables 4.2.6.8 and 6.1.1.4'
La La -0.2871 2.4523 'International Tables Vol C Tables 4.2.6.8 and 6.1.1.4'

loop_
_geom_angle_atom_site_label_1
_geom_angle_atom_site_label_2
_geom_angle_atom_site_label_3
_geom_angle
O1 C1 C2 118.8(4)
O1 C1 C6 123.7(4)
C2 C1 C6 117.5(4)
C3 C2 O5 124.9(4)
C3 C2 C1 121.9(5)
O5 C2 C1 113.3(4)
C2 C3 C4 120.4(5)
C2 C3 H3 119.8
C4 C3 H3 119.8
C5 C4 C3 119.6(5)
C5 C4 H4 120.2
C3 C4 H4 120.2
C4 C5 C6 120.8(5)
C4 C5 H5 119.6
C6 C5 H5 119.6
C5 C6 C1 119.7(4)
C5 C6 C7 116.8(5)
C1 C6 C7 123.4(4)
N1 C7 C6 126.7(4)
N1 C7 H7 116.7
C6 C7 H7 116.7
O3 C8 C9 111.4(5)
O3 C8 H8A 109.3
C9 C8 H8A 109.3
O3 C8 H8B 109.3
C9 C8 H8B 109.3
H8A C8 H8B 108.0
O4 C9 C8 115.1(4)
O4 C9 H9A 108.5
C8 C9 H9A 108.5
O4 C9 H9B 108.5
C8 C9 H9B 108.5
H9A C9 H9B 107.5
N2 C10 C11 125.6(4)
N2 C10 H10 117.2
C11 C10 H10 117.2
C16 C11 C12 119.8(5)
C16 C11 C10 123.7(4)
C12 C11 C10 116.4(4)
C13 C12 C11 121.8(5)
C13 C12 H12 119.1
C11 C12 H12 119.1
C12 C13 C14 120.2(5)
C12 C13 H13 119.9
C14 C13 H13 119.9
C15 C14 C13 119.0(5)
C15 C14 H14 120.5
C13 C14 H14 120.5
C14 C15 O6 123.4(5)
C14 C15 C16 122.3(5)
O6 C15 C16 114.4(4)
O2 C16 C11 125.6(4)
O2 C16 C15 117.4(4)
C11 C16 C15 116.9(4)
O6 C17 H17A 109.5
O6 C17 H17B 109.5
H17A C17 H17B 109.5
O6 C17 H17C 109.5
H17A C17 H17C 109.5
H17B C17 H17C 109.5
O5 C18 H18A 109.5
O5 C18 H18B 109.5
H18A C18 H18B 109.5
O5 C18 H18C 109.5
H18A C18 H18C 109.5
H18B C18 H18C 109.5
O14 C19 O15 125.1(5)
O14 C19 C20 118.6(5)
O15 C19 C20 116.3(5)
C19 C20 H20A 109.5
C19 C20 H20B 109.5
H20A C20 H20B 109.5
C19 C20 H20C 109.5
H20A C20 H20C 109.5
H20B C20 H20C 109.5
C22 C21 N3 123.1(6)
C22 C21 H21 118.4
N3 C21 H21 118.4
C21 C22 C23 120.2(6)
C21 C22 H22 119.9
C23 C22 H22 119.9
C24 C23 C22 117.3(6)
C24 C23 H23 121.3
C22 C23 H23 121.3
C25 C24 C23 119.1(5)
C25 C24 H24 120.4
C23 C24 H24 120.4
N3 C25 C24 124.6(5)
N3 C25 H25 117.7
C24 C25 H25 117.7
O7 C26 H26A 109.5
O7 C26 H26B 109.5
H26A C26 H26B 109.5
O7 C26 H26C 109.5
H26A C26 H26C 109.5
H26B C26 H26C 109.5
O16 C27 H27A 109.5
O16 C27 H27B 109.5
H27A C27 H27B 109.5
O16 C27 H27C 109.5
H27A C27 H27C 109.5
H27B C27 H27C 109.5
O1 La1 O15 81.50(12)
O1 La1 O2 65.09(9)
O15 La1 O2 73.00(11)
O1 La1 O11 130.49(12)
O15 La1 O11 148.01(13)
O2 La1 O11 116.94(11)
O1 La1 O7 150.92(13)
O15 La1 O7 72.04(13)
O2 La1 O7 116.21(11)
O11 La1 O7 76.60(13)
O1 La1 O9 78.49(12)
O15 La1 O9 70.28(12)
O2 La1 O9 131.15(10)
O11 La1 O9 111.32(12)
O7 La1 O9 81.35(14)
O1 La1 O12 90.65(11)
O15 La1 O12 149.85(12)
O2 La1 O12 77.28(10)
O11 La1 O12 47.97(12)
O7 La1 O12 118.32(12)
O9 La1 O12 136.68(12)
O1 La1 O6 123.54(10)
O15 La1 O6 90.62(12)
O2 La1 O6 59.20(10)
O11 La1 O6 72.44(12)
O7 La1 O6 69.67(12)
O9 La1 O6 149.26(13)
O12 La1 O6 69.57(12)
O1 La1 O5 60.04(10)
O15 La1 O5 128.81(12)
O2 La1 O5 113.06(10)
O11 La1 O5 77.53(12)
O7 La1 O5 130.49(11)
O9 La1 O5 69.97(13)
O12 La1 O5 68.35(12)
O6 La1 O5 137.81(12)
O1 La1 O8 112.32(10)
O15 La1 O8 106.32(12)
O2 La1 O8 177.35(10)
O11 La1 O8 65.02(12)
O7 La1 O8 65.68(12)
O9 La1 O8 46.64(11)
O12 La1 O8 103.59(12)
O6 La1 O8 123.45(11)
O5 La1 O8 65.24(11)
O1 La1 N5 111.05(12)
O15 La1 N5 159.37(13)
O2 La1 N5 96.89(11)
O11 La1 N5 24.33(12)
O7 La1 N5 97.81(13)
O9 La1 N5 127.07(11)
O12 La1 N5 23.64(11)
O6 La1 N5 68.85(12)
O5 La1 N5 71.52(12)
O8 La1 N5 84.55(12)
O1 La1 Ni1 33.14(6)
O15 La1 Ni1 66.56(8)
O2 La1 Ni1 33.88(6)
O11 La1 Ni1 139.11(9)
O7 La1 Ni1 134.76(9)
O9 La1 Ni1 100.63(9)
O12 La1 Ni1 91.22(8)
O6 La1 Ni1 92.95(7)
O5 La1 Ni1 90.75(7)
O8 La1 Ni1 143.47(8)
N5 La1 Ni1 114.82(9)
C7 N1 O3 109.5(4)
C7 N1 Ni1 125.3(3)
O3 N1 Ni1 124.7(3)
C10 N2 O4 110.8(4)
C10 N2 Ni1 126.9(3)
O4 N2 Ni1 119.2(3)
C25 N3 C21 115.6(5)
C25 N3 Ni1 120.2(3)
C21 N3 Ni1 124.2(3)
O10 N4 O8 122.7(5)
O10 N4 O9 120.6(5)
O8 N4 O9 116.7(4)
O13 N5 O12 123.5(5)
O13 N5 O11 120.1(5)
O12 N5 O11 116.5(4)
O13 N5 La1 175.3(4)
O12 N5 La1 61.0(3)
O11 N5 La1 55.5(2)
O1 Ni1 N2 171.56(14)
O1 Ni1 O2 82.17(11)
N2 Ni1 O2 90.16(14)
O1 Ni1 N1 88.29(13)
N2 Ni1 N1 99.46(15)
O2 Ni1 N1 170.33(13)
O1 Ni1 O14 92.54(13)
N2 Ni1 O14 90.85(15)
O2 Ni1 O14 89.13(13)
N1 Ni1 O14 89.69(15)
O1 Ni1 N3 89.88(14)
N2 Ni1 N3 86.85(15)
O2 Ni1 N3 91.93(14)
N1 Ni1 N3 89.64(16)
O14 Ni1 N3 177.47(13)
O1 Ni1 La1 41.09(8)
N2 Ni1 La1 132.41(11)
O2 Ni1 La1 43.72(8)
N1 Ni1 La1 126.67(11)
O14 Ni1 La1 79.61(9)
N3 Ni1 La1 102.74(10)
C1 O1 Ni1 124.8(3)
C1 O1 La1 128.3(3)
Ni1 O1 La1 105.77(12)
C16 O2 Ni1 126.0(3)
C16 O2 La1 126.9(3)
Ni1 O2 La1 102.40(11)
N1 O3 C8 112.1(4)
N2 O4 C9 110.4(4)
C2 O5 C18 115.9(4)
C2 O5 La1 117.5(3)
C18 O5 La1 126.5(3)
C15 O6 C17 116.2(4)
C15 O6 La1 118.3(3)
C17 O6 La1 125.5(3)
C26 O7 La1 126.5(4)
C26 O7 H7A 105.1
La1 O7 H7A 105.4
N4 O8 La1 95.6(3)
N4 O9 La1 101.0(3)
N5 O11 La1 100.2(3)
N5 O12 La1 95.3(3)
C19 O14 Ni1 132.3(3)
C19 O15 La1 135.1(3)
C27 O16 H16 109.5

loop_
_geom_bond_atom_site_label_1
_geom_bond_atom_site_label_2
_geom_bond_distance
C1 O1 1.328(5)
C1 C2 1.411(6)
C1 C6 1.412(6)
C2 C3 1.355(7)
C2 O5 1.387(6)
C3 C4 1.388(9)
C3 H3 0.9300
C4 C5 1.381(8)
C4 H4 0.9300
C5 C6 1.394(7)
C5 H5 0.9300
C6 C7 1.444(6)
C7 N1 1.270(6)
C7 H7 0.9300
C8 O3 1.449(6)
C8 C9 1.486(7)
C8 H8A 0.9700
C8 H8B 0.9700
C9 O4 1.452(6)
C9 H9A 0.9700
C9 H9B 0.9700
C10 N2 1.275(6)
C10 C11 1.451(7)
C10 H10 0.9300
C11 C16 1.399(6)
C11 C12 1.404(7)
C12 C13 1.341(8)
C12 H12 0.9300
C13 C14 1.397(8)
C13 H13 0.9300
C14 C15 1.373(7)
C14 H14 0.9300
C15 O6 1.389(6)
C15 C16 1.417(7)
C16 O2 1.319(5)
C17 O6 1.417(6)
C17 H17A 0.9600
C17 H17B 0.9600
C17 H17C 0.9600
C18 O5 1.433(6)
C18 H18A 0.9600
C18 H18B 0.9600
C18 H18C 0.9600
C19 O14 1.255(6)
C19 O15 1.261(6)
C19 C20 1.485(8)
C20 H20A 0.9600
C20 H20B 0.9600
C20 H20C 0.9600
C21 C22 1.343(8)
C21 N3 1.359(7)
C21 H21 0.9300
C22 C23 1.383(9)
C22 H22 0.9300
C23 C24 1.372(9)
C23 H23 0.9300
C24 C25 1.358(8)
C24 H24 0.9300
C25 N3 1.326(6)
C25 H25 0.9300
C26 O7 1.433(7)
C26 H26A 0.9600
C26 H26B 0.9600
C26 H26C 0.9600
C27 O16 1.344(9)
C27 H27A 0.9600
C27 H27B 0.9600
C27 H27C 0.9600
La1 O1 2.432(3)
La1 O15 2.438(3)
La1 O2 2.520(3)
La1 O11 2.569(4)
La1 O7 2.583(4)
La1 O9 2.634(4)
La1 O12 2.697(4)
La1 O6 2.730(3)
La1 O5 2.740(3)
La1 O8 2.743(4)
La1 N5 3.069(5)
La1 Ni1 3.5608(7)
N1 O3 1.423(5)
N1 Ni1 2.059(4)
N2 O4 1.443(5)
N2 Ni1 2.028(4)
N3 Ni1 2.138(4)
N4 O10 1.220(5)
N4 O8 1.251(6)
N4 O9 1.253(6)
N5 O13 1.203(6)
N5 O12 1.236(6)
N5 O11 1.285(6)
Ni1 O1 2.023(3)
Ni1 O2 2.033(3)
Ni1 O14 2.086(4)
O7 H7A 0.8500
O16 H16 0.8200

loop_
_geom_torsion_atom_site_label_1
_geom_torsion_atom_site_label_2
_geom_torsion_atom_site_label_3
_geom_torsion_atom_site_label_4
_geom_torsion
O1 C1 C2 C3 -177.8(5)
C6 C1 C2 C3 1.7(8)
O1 C1 C2 O5 0.4(7)
C6 C1 C2 O5 179.9(4)
O5 C2 C3 C4 -178.2(6)
C1 C2 C3 C4 -0.3(10)
C2 C3 C4 C5 -0.3(11)
C3 C4 C5 C6 -0.7(11)
C4 C5 C6 C1 2.3(9)
C4 C5 C6 C7 -178.9(6)
O1 C1 C6 C5 176.8(5)
C2 C1 C6 C5 -2.7(8)
O1 C1 C6 C7 -1.9(8)
C2 C1 C6 C7 178.6(5)
C5 C6 C7 N1 171.0(6)
C1 C6 C7 N1 -10.2(9)
O3 C8 C9 O4 52.1(6)
N2 C10 C11 C16 -13.0(8)
N2 C10 C11 C12 168.4(5)
C16 C11 C12 C13 0.1(8)
C10 C11 C12 C13 178.8(5)
C11 C12 C13 C14 -1.1(9)
C12 C13 C14 C15 1.6(9)
C13 C14 C15 O6 178.9(5)
C13 C14 C15 C16 -1.2(8)
C12 C11 C16 O2 178.3(5)
C10 C11 C16 O2 -0.2(8)
C12 C11 C16 C15 0.3(7)
C10 C11 C16 C15 -178.3(5)
C14 C15 C16 O2 -178.0(5)
O6 C15 C16 O2 2.0(6)
C14 C15 C16 C11 0.3(7)
O6 C15 C16 C11 -179.8(4)
N3 C21 C22 C23 0.3(9)
C21 C22 C23 C24 -0.8(9)
C22 C23 C24 C25 1.0(8)
C23 C24 C25 N3 -0.9(8)
C6 C7 N1 O3 -177.1(5)
C6 C7 N1 Ni1 -4.5(8)
C11 C10 N2 O4 172.0(4)
C11 C10 N2 Ni1 12.4(7)
C24 C25 N3 C21 0.3(7)
C24 C25 N3 Ni1 178.4(4)
C22 C21 N3 C25 0.0(8)
C22 C21 N3 Ni1 -178.0(4)
O1 La1 N5 O12 -31.9(3)
O15 La1 N5 O12 93.0(5)
O2 La1 N5 O12 34.0(3)
O11 La1 N5 O12 -178.8(5)
O7 La1 N5 O12 151.7(3)
O9 La1 N5 O12 -123.2(3)
O6 La1 N5 O12 87.1(3)
O5 La1 N5 O12 -78.1(3)
O8 La1 N5 O12 -143.8(3)
Ni1 La1 N5 O12 3.9(3)
O1 La1 N5 O11 146.9(3)
O15 La1 N5 O11 -88.2(4)
O2 La1 N5 O11 -147.2(3)
O7 La1 N5 O11 -29.4(3)
O9 La1 N5 O11 55.6(4)
O12 La1 N5 O11 178.8(5)
O6 La1 N5 O11 -94.0(3)
O5 La1 N5 O11 100.7(3)
O8 La1 N5 O11 35.1(3)
Ni1 La1 N5 O11 -177.3(3)
C10 N2 Ni1 O2 -1.9(4)
O4 N2 Ni1 O2 -160.0(3)
C10 N2 Ni1 N1 179.1(4)
O4 N2 Ni1 N1 21.1(3)
C10 N2 Ni1 O14 -91.1(4)
O4 N2 Ni1 O14 110.9(3)
C10 N2 Ni1 N3 90.0(4)
O4 N2 Ni1 N3 -68.0(3)
C10 N2 Ni1 La1 -14.4(5)
O4 N2 Ni1 La1 -172.4(2)
C7 N1 Ni1 N2 -157.1(4)
O3 N1 Ni1 N2 14.4(4)
C7 N1 Ni1 O14 112.1(4)
O3 N1 Ni1 O14 -76.4(4)
C7 N1 Ni1 N3 -70.3(4)
O3 N1 Ni1 N3 101.2(4)
C7 N1 Ni1 La1 35.3(5)
O3 N1 Ni1 La1 -153.1(3)
C25 N3 Ni1 O1 61.0(4)
C21 N3 Ni1 O1 -121.1(4)
C25 N3 Ni1 N2 -111.2(4)
C21 N3 Ni1 N2 66.7(4)
C25 N3 Ni1 O2 -21.1(4)
C21 N3 Ni1 O2 156.7(4)
C25 N3 Ni1 N1 149.3(4)
C21 N3 Ni1 N1 -32.8(4)
C25 N3 Ni1 La1 21.7(4)
C21 N3 Ni1 La1 -160.5(4)
O15 La1 Ni1 O1 111.69(17)
O2 La1 Ni1 O1 -154.05(19)
O11 La1 Ni1 O1 -92.6(2)
O7 La1 Ni1 O1 137.1(2)
O9 La1 Ni1 O1 48.79(17)
O12 La1 Ni1 O1 -89.32(17)
O6 La1 Ni1 O1 -158.92(17)
O5 La1 Ni1 O1 -20.96(17)
O8 La1 Ni1 O1 25.7(2)
N5 La1 Ni1 O1 -90.89(17)
O1 La1 Ni1 N2 172.3(2)
O15 La1 Ni1 N2 -76.04(18)
O2 La1 Ni1 N2 18.2(2)
O11 La1 Ni1 N2 79.7(2)
O7 La1 Ni1 N2 -50.6(2)
O9 La1 Ni1 N2 -138.93(18)
O12 La1 Ni1 N2 82.96(18)
O6 La1 Ni1 N2 13.35(18)
O5 La1 Ni1 N2 151.32(17)
O8 La1 Ni1 N2 -162.0(2)
N5 La1 Ni1 N2 81.38(18)
O1 La1 Ni1 O2 154.05(19)
O15 La1 Ni1 O2 -94.26(16)
O11 La1 Ni1 O2 61.44(19)
O7 La1 Ni1 O2 -68.85(19)
O9 La1 Ni1 O2 -157.16(16)
O12 La1 Ni1 O2 64.73(15)
O6 La1 Ni1 O2 -4.87(16)
O5 La1 Ni1 O2 133.09(15)
O8 La1 Ni1 O2 179.80(19)
N5 La1 Ni1 O2 63.16(16)
O1 La1 Ni1 N1 -24.4(2)
O15 La1 Ni1 N1 87.25(18)
O2 La1 Ni1 N1 -178.5(2)
O11 La1 Ni1 N1 -117.1(2)
O7 La1 Ni1 N1 112.7(2)
O9 La1 Ni1 N1 24.35(18)
O12 La1 Ni1 N1 -113.76(17)
O6 La1 Ni1 N1 176.64(17)
O5 La1 Ni1 N1 -45.40(17)
O8 La1 Ni1 N1 1.3(2)
N5 La1 Ni1 N1 -115.33(17)
O1 La1 Ni1 O14 -106.19(17)
O15 La1 Ni1 O14 5.50(14)
O2 La1 Ni1 O14 99.76(16)
O11 La1 Ni1 O14 161.20(17)
O7 La1 Ni1 O14 30.91(16)
O9 La1 Ni1 O14 -57.40(13)
O12 La1 Ni1 O14 164.49(13)
O6 La1 Ni1 O14 94.89(13)
O5 La1 Ni1 O14 -127.15(12)
O8 La1 Ni1 O14 -80.44(18)
N5 La1 Ni1 O14 162.92(13)
O1 La1 Ni1 N3 74.79(18)
O15 La1 Ni1 N3 -173.52(15)
O2 La1 Ni1 N3 -79.26(17)
O11 La1 Ni1 N3 -17.83(18)
O7 La1 Ni1 N3 -148.11(17)
O9 La1 Ni1 N3 123.58(14)
O12 La1 Ni1 N3 -14.53(14)
O6 La1 Ni1 N3 -84.13(14)
O5 La1 Ni1 N3 53.83(13)
O8 La1 Ni1 N3 100.53(18)
N5 La1 Ni1 N3 -16.10(14)
C2 C1 O1 Ni1 -153.6(4)
C6 C1 O1 Ni1 26.9(6)
C2 C1 O1 La1 12.9(6)
C6 C1 O1 La1 -166.6(4)
O2 Ni1 O1 C1 151.2(4)
N1 Ni1 O1 C1 -30.4(4)
O14 Ni1 O1 C1 -120.0(3)
N3 Ni1 O1 C1 59.2(4)
La1 Ni1 O1 C1 169.0(4)
O2 Ni1 O1 La1 -17.77(13)
N1 Ni1 O1 La1 160.61(16)
O14 Ni1 O1 La1 71.00(14)
N3 Ni1 O1 La1 -109.74(15)
O15 La1 O1 C1 132.0(4)
O2 La1 O1 C1 -152.9(4)
O11 La1 O1 C1 -47.8(4)
O7 La1 O1 C1 107.5(4)
O9 La1 O1 C1 60.5(4)
O12 La1 O1 C1 -77.2(4)
O6 La1 O1 C1 -142.9(3)
O5 La1 O1 C1 -12.9(3)
O8 La1 O1 C1 27.8(4)
N5 La1 O1 C1 -65.0(4)
Ni1 La1 O1 C1 -168.5(4)
O15 La1 O1 Ni1 -59.54(14)
O2 La1 O1 Ni1 15.60(12)
O11 La1 O1 Ni1 120.69(15)
O7 La1 O1 Ni1 -84.0(2)
O9 La1 O1 Ni1 -131.01(16)
O12 La1 O1 Ni1 91.24(15)
O6 La1 O1 Ni1 25.53(19)
O5 La1 O1 Ni1 155.62(19)
O8 La1 O1 Ni1 -163.77(13)
N5 La1 O1 Ni1 103.48(14)
C11 C16 O2 Ni1 11.8(6)
C15 C16 O2 Ni1 -170.1(3)
C11 C16 O2 La1 163.2(4)
C15 C16 O2 La1 -18.7(6)
O1 Ni1 O2 C16 173.8(4)
N2 Ni1 O2 C16 -9.7(4)
O14 Ni1 O2 C16 81.1(3)
N3 Ni1 O2 C16 -96.6(3)
La1 Ni1 O2 C16 156.9(4)
O1 Ni1 O2 La1 16.88(13)
N2 Ni1 O2 La1 -166.65(15)
O14 Ni1 O2 La1 -75.81(13)
N3 Ni1 O2 La1 106.49(14)
O1 La1 O2 C16 -171.9(3)
O15 La1 O2 C16 -83.6(3)
O11 La1 O2 C16 63.5(3)
O7 La1 O2 C16 -24.2(4)
O9 La1 O2 C16 -126.2(3)
O12 La1 O2 C16 91.3(3)
O6 La1 O2 C16 17.7(3)
O5 La1 O2 C16 150.8(3)
N5 La1 O2 C16 78.0(3)
Ni1 La1 O2 C16 -156.7(4)
O1 La1 O2 Ni1 -15.29(11)
O15 La1 O2 Ni1 73.08(14)
O11 La1 O2 Ni1 -139.84(13)
O7 La1 O2 Ni1 132.43(14)
O9 La1 O2 Ni1 30.4(2)
O12 La1 O2 Ni1 -112.05(14)
O6 La1 O2 Ni1 174.34(18)
O5 La1 O2 Ni1 -52.52(16)
N5 La1 O2 Ni1 -125.33(14)
C7 N1 O3 C8 -154.2(4)
Ni1 N1 O3 C8 33.1(5)
C9 C8 O3 N1 -101.3(5)
C10 N2 O4 C9 113.6(4)
Ni1 N2 O4 C9 -85.1(4)
C8 C9 O4 N2 56.4(6)
C3 C2 O5 C18 -8.4(8)
C1 C2 O5 C18 173.5(5)
C3 C2 O5 La1 167.5(5)
C1 C2 O5 La1 -10.6(5)
O1 La1 O5 C2 11.6(3)
O15 La1 O5 C2 -35.3(4)
O2 La1 O5 C2 50.9(4)
O11 La1 O5 C2 165.1(4)
O7 La1 O5 C2 -134.9(3)
O9 La1 O5 C2 -76.4(3)
O12 La1 O5 C2 115.7(3)
O6 La1 O5 C2 119.9(3)
O8 La1 O5 C2 -126.8(4)
N5 La1 O5 C2 140.7(4)
Ni1 La1 O5 C2 24.7(3)
O1 La1 O5 C18 -173.0(5)
O15 La1 O5 C18 140.0(4)
O2 La1 O5 C18 -133.7(4)
O11 La1 O5 C18 -19.5(5)
O7 La1 O5 C18 40.4(5)
O9 La1 O5 C18 99.0(5)
O12 La1 O5 C18 -69.0(5)
O6 La1 O5 C18 -64.7(5)
O8 La1 O5 C18 48.5(5)
N5 La1 O5 C18 -44.0(5)
Ni1 La1 O5 C18 -160.0(5)
C14 C15 O6 C17 14.3(8)
C16 C15 O6 C17 -165.7(5)
C14 C15 O6 La1 -167.3(4)
C16 C15 O6 La1 12.7(5)
O1 La1 O6 C15 -25.3(4)
O15 La1 O6 C15 54.9(3)
O2 La1 O6 C15 -14.8(3)
O11 La1 O6 C15 -152.7(4)
O7 La1 O6 C15 125.5(4)
O9 La1 O6 C15 105.0(4)
O12 La1 O6 C15 -101.8(3)
O5 La1 O6 C15 -106.0(3)
O8 La1 O6 C15 165.1(3)
N5 La1 O6 C15 -127.1(4)
Ni1 La1 O6 C15 -11.6(3)
O1 La1 O6 C17 153.0(5)
O15 La1 O6 C17 -126.8(5)
O2 La1 O6 C17 163.5(6)
O11 La1 O6 C17 25.6(5)
O7 La1 O6 C17 -56.3(5)
O9 La1 O6 C17 -76.8(6)
O12 La1 O6 C17 76.4(5)
O5 La1 O6 C17 72.2(5)
O8 La1 O6 C17 -16.7(6)
N5 La1 O6 C17 51.1(5)
Ni1 La1 O6 C17 166.6(5)
O1 La1 O7 C26 66.2(6)
O15 La1 O7 C26 40.7(5)
O2 La1 O7 C26 -19.1(6)
O11 La1 O7 C26 -132.8(6)
O9 La1 O7 C26 112.7(6)
O12 La1 O7 C26 -108.4(6)
O6 La1 O7 C26 -56.9(5)
O5 La1 O7 C26 166.9(5)
O8 La1 O7 C26 158.8(6)
N5 La1 O7 C26 -120.8(6)
Ni1 La1 O7 C26 16.3(6)
O10 N4 O8 La1 -179.1(5)
O9 N4 O8 La1 2.0(5)
O1 La1 O8 N4 45.7(3)
O15 La1 O8 N4 -41.7(3)
O11 La1 O8 N4 171.3(3)
O7 La1 O8 N4 -102.7(3)
O9 La1 O8 N4 -1.2(3)
O12 La1 O8 N4 142.1(3)
O6 La1 O8 N4 -143.6(3)
O5 La1 O8 N4 84.1(3)
N5 La1 O8 N4 156.2(3)
Ni1 La1 O8 N4 30.8(4)
O10 N4 O9 La1 179.0(5)
O8 N4 O9 La1 -2.1(5)
O1 La1 O9 N4 -135.3(3)
O15 La1 O9 N4 139.7(4)
O2 La1 O9 N4 -176.8(3)
O11 La1 O9 N4 -6.1(4)
O7 La1 O9 N4 65.8(3)
O12 La1 O9 N4 -56.8(4)
O6 La1 O9 N4 85.2(4)
O5 La1 O9 N4 -73.2(3)
O8 La1 O9 N4 1.2(3)
N5 La1 O9 N4 -27.5(4)
Ni1 La1 O9 N4 -160.1(3)
O13 N5 O11 La1 -178.4(5)
O12 N5 O11 La1 1.2(5)
O1 La1 O11 N5 -42.1(4)
O15 La1 O11 N5 138.3(3)
O2 La1 O11 N5 37.1(3)
O7 La1 O11 N5 150.0(3)
O9 La1 O11 N5 -135.0(3)
O12 La1 O11 N5 -0.6(3)
O6 La1 O11 N5 77.4(3)
O5 La1 O11 N5 -72.6(3)
O8 La1 O11 N5 -140.9(3)
Ni1 La1 O11 N5 3.8(4)
O13 N5 O12 La1 178.4(5)
O11 N5 O12 La1 -1.1(5)
O1 La1 O12 N5 150.4(3)
O15 La1 O12 N5 -135.5(3)
O2 La1 O12 N5 -145.3(3)
O11 La1 O12 N5 0.7(3)
O7 La1 O12 N5 -32.2(3)
O9 La1 O12 N5 76.6(3)
O6 La1 O12 N5 -83.7(3)
O5 La1 O12 N5 93.2(3)
O8 La1 O12 N5 37.3(3)
Ni1 La1 O12 N5 -176.4(3)
O15 C19 O14 Ni1 -3.0(8)
C20 C19 O14 Ni1 175.0(4)
O1 Ni1 O14 C19 -43.4(4)
N2 Ni1 O14 C19 128.8(4)
O2 Ni1 O14 C19 38.7(4)
N1 Ni1 O14 C19 -131.7(4)
La1 Ni1 O14 C19 -4.2(4)
O14 C19 O15 La1 14.8(8)
C20 C19 O15 La1 -163.3(4)
O1 La1 O15 C19 18.4(5)
O2 La1 O15 C19 -48.0(5)
O11 La1 O15 C19 -161.9(4)
O7 La1 O15 C19 -173.8(5)
O9 La1 O15 C19 99.2(5)
O12 La1 O15 C19 -58.0(6)
O6 La1 O15 C19 -105.4(5)
O5 La1 O15 C19 58.3(5)
O8 La1 O15 C19 129.3(5)
N5 La1 O15 C19 -110.9(5)
Ni1 La1 O15 C19 -12.5(4)
